data_1550224
loop_
_publ_author_name
'Anker, Mathew'
'Lein, Matthias'
'Coles, Martyn P.'

_publ_section_title
;
 Reduction of Organic Azides by Indyl-Anions. Isolation and Reactivity
 Studies of Indium-Nitrogen Multiple Bonds
;
_journal_name_full 'Chemical Science'
_journal_paper_doi 10.1039/C8SC04078H
_journal_year 2019
_chemical_formula_moiety 'C80 H140 K4 N4 O8 Si4'
_chemical_formula_sum 'C80 H140 K4 N4 O8 Si4'
_chemical_formula_weight 1554.71
_space_group_IT_number 14
_symmetry_cell_setting monoclinic
_symmetry_Int_Tables_number 14
_symmetry_space_group_name_Hall '-P 2yn'
_symmetry_space_group_name_H-M 'P 1 21/n 1'
_atom_sites_solution_hydrogens geom
_audit_conform_dict_location ftp://ftp.iucr.org/pub/cif_core.dic
_audit_conform_dict_name cif_core.dic
_audit_conform_dict_version 2.4.3
_audit_creation_date 2018-05-04T10:12:43-00:00
_audit_creation_method 'WinGX routine CIF_UPDATE'
_audit_update_record
;
2018-08-23 deposited with the CCDC.
2018-11-12 downloaded from the CCDC.
;
_cell_angle_alpha 90
_cell_angle_beta 92.4269(16)
_cell_angle_gamma 90
_cell_formula_units_Z 4
_cell_length_a 17.2292(4)
_cell_length_b 21.1408(4)
_cell_length_c 24.5871(4)
_cell_measurement_reflns_used 17521
_cell_measurement_temperature 119.99(10)
_cell_measurement_theta_max 29.033
_cell_measurement_theta_min 3.608
_cell_measurement_wavelength 0.71073
_cell_volume 8947.5(3)
_computing_cell_refinement 'CrysAlisPro 1.171.38.46 (Rigaku OD, 2015)'
_computing_data_collection 'CrysAlisPro 1.171.38.46 (Rigaku OD, 2015)'
_computing_data_reduction 'CrysAlisPro 1.171.38.46 (Rigaku OD, 2015)'
_computing_molecular_graphics 'Ortep for Windows (Farrugia, 2012)'
_computing_publication_material 'WinGX publication routines (Farrugia, 2012)'
_computing_structure_refinement 'SHELXL-2014/6 (Sheldrick, 2014)'
_diffrn_ambient_temperature 119.99(10)
_diffrn_detector 'CCD plate'
_diffrn_detector_area_resol_mean 16.1712
_diffrn_measured_fraction_theta_full 0.9972
_diffrn_measured_fraction_theta_max 0.9972
_diffrn_measurement_device 'four-circle diffractometer'
_diffrn_measurement_device_type 'SuperNova, Dual, Cu at zero, EosS2'
_diffrn_measurement_method '\w scans'
_diffrn_orient_matrix_type 'CrysAlisPro convention (1999,Acta A55,543-557)'
_diffrn_orient_matrix_UB_11 0.0153517
_diffrn_orient_matrix_UB_12 -0.0270882
_diffrn_orient_matrix_UB_13 0.0136753
_diffrn_orient_matrix_UB_21 0.012209
_diffrn_orient_matrix_UB_22 -0.012185
_diffrn_orient_matrix_UB_23 -0.0251122
_diffrn_orient_matrix_UB_31 0.0362094
_diffrn_orient_matrix_UB_32 0.0156232
_diffrn_orient_matrix_UB_33 0.0040812
_diffrn_radiation_monochromator mirror
_diffrn_radiation_probe x-ray
_diffrn_radiation_type 'Mo K\a'
_diffrn_radiation_wavelength 0.71073
_diffrn_reflns_av_R_equivalents 0.0303
_diffrn_reflns_av_unetI/netI 0.045
_diffrn_reflns_Laue_measured_fraction_full 0.997
_diffrn_reflns_Laue_measured_fraction_max 0.998
_diffrn_reflns_limit_h_max 21
_diffrn_reflns_limit_h_min -20
_diffrn_reflns_limit_k_max 26
_diffrn_reflns_limit_k_min -25
_diffrn_reflns_limit_l_max 30
_diffrn_reflns_limit_l_min -30
_diffrn_reflns_number 46580
_diffrn_reflns_point_group_measured_fraction_full 0.997
_diffrn_reflns_point_group_measured_fraction_max 0.998
_diffrn_reflns_theta_full 26.3154
_diffrn_reflns_theta_max 26.372
_diffrn_reflns_theta_min 3.3607
_diffrn_source 'micro-focus sealed X-ray tube'
_exptl_absorpt_coefficient_mu 0.304
_exptl_absorpt_correction_T_max 1
_exptl_absorpt_correction_T_min 0.697
_exptl_absorpt_correction_type gaussian
_exptl_absorpt_process_details
;
        CrysAlisPro 1.171.38.46 (Rigaku Oxford Diffraction, 2015)
Numerical absorption correction based on gaussian integration over
                        a multifaceted crystal model
        Empirical absorption correction using spherical harmonics,
 implemented in SCALE3 ABSPACK scaling algorithm.
;
_exptl_crystal_colour colourless
_exptl_crystal_density_diffrn 1.154
_exptl_crystal_density_method 'not measured'
_exptl_crystal_description block
_exptl_crystal_F_000 3376
_exptl_crystal_size_max 0.312
_exptl_crystal_size_mid 0.185
_exptl_crystal_size_min 0.163
_refine_diff_density_max 0.469
_refine_diff_density_min -0.352
_refine_diff_density_rms 0.052
_refine_ls_extinction_method none
_refine_ls_goodness_of_fit_ref 1.051
_refine_ls_hydrogen_treatment constr
_refine_ls_matrix_type full
_refine_ls_number_constraints 0
_refine_ls_number_parameters 935
_refine_ls_number_reflns 18252
_refine_ls_number_restraints 2
_refine_ls_restrained_S_all 1.054
_refine_ls_R_factor_all 0.0642
_refine_ls_R_factor_gt 0.0425
_refine_ls_shift/su_max 0.003
_refine_ls_shift/su_mean 0
_refine_ls_structure_factor_coef Fsqd
_refine_ls_weighting_details 'w=1/[\s^2^(Fo^2^)+(0.0403P)^2^+5.5457P] where P=(Fo^2^+2Fc^2^)/3'
_refine_ls_weighting_scheme calc
_refine_ls_wR_factor_gt 0.1008
_refine_ls_wR_factor_ref 0.1123
_reflns_number_gt 13915
_reflns_number_total 18252
_reflns_threshold_expression 'I > 2\s(I)'
_cod_data_source_file c8sc04078h2.cif
_cod_data_source_block 1-(THF)3
_cod_original_cell_volume 8947.6(3)
_cod_database_code 1550224

loop_
_symmetry_equiv_pos_as_xyz
'x, y, z'
'-x+1/2, y+1/2, -z+1/2'
'-x, -y, -z'
'x-1/2, -y-1/2, z-1/2'

loop_
_atom_site_label
_atom_site_type_symbol
_atom_site_fract_x
_atom_site_fract_y
_atom_site_fract_z
_atom_site_U_iso_or_equiv
_atom_site_adp_type
_atom_site_occupancy
_atom_site_calc_flag
_atom_site_disorder_assembly
_atom_site_disorder_group
K1 K 0.30643(3) 0.89638(2) 0.40327(2) 0.02601(11) Uani 1 d . .
K2 K 0.19121(3) 0.82223(2) 0.63456(2) 0.02255(10) Uani 1 d . .
K3 K 0.30482(3) 0.90131(2) 0.89780(2) 0.02554(11) Uani 1 d . .
K4 K 0.18355(3) 0.82767(2) 1.11738(2) 0.02598(11) Uani 1 d . .
Si1 Si 0.12784(3) 0.84701(3) 0.35628(2) 0.01765(12) Uani 1 d . .
Si2 Si 0.12885(3) 0.83814(3) 0.48417(2) 0.02185(13) Uani 1 d . .
Si3 Si 0.13962(3) 0.84749(3) 0.83224(2) 0.01862(12) Uani 1 d . .
Si4 Si 0.11926(3) 0.83248(3) 0.95888(2) 0.02441(14) Uani 1 d . .
O1 O 0.15769(8) 0.84967(7) 0.42134(5) 0.0202(3) Uani 1 d . .
O2 O 0.43796(9) 0.92766(9) 0.35724(6) 0.0408(4) Uani 1 d . .
O3 O 0.14306(12) 0.69681(8) 0.63000(7) 0.0477(5) Uani 1 d . .
O4 O 0.05269(10) 0.86660(10) 0.66121(7) 0.0488(5) Uani 1 d . .
O5 O 0.15604(8) 0.84874(7) 0.89914(5) 0.0233(3) Uani 1 d . .
O6 O 0.44466(9) 0.92400(9) 0.85943(6) 0.0394(4) Uani 1 d . .
O7 O 0.14049(12) 0.70648(8) 1.12265(8) 0.0493(5) Uani 1 d . .
O8 O 0.05101(10) 0.87386(9) 1.14684(6) 0.0445(5) Uani 1 d . .
N1 N 0.20071(10) 0.87194(8) 0.32039(6) 0.0197(4) Uani 1 d . .
N2 N 0.19750(9) 0.86124(8) 0.52945(6) 0.0205(4) Uani 1 d . .
N3 N 0.22038(10) 0.87405(8) 0.80612(6) 0.0193(4) Uani 1 d . .
N4 N 0.17951(10) 0.85574(9) 1.00925(7) 0.0241(4) Uani 1 d . .
C1 C 0.23854(11) 0.86874(9) 0.27322(7) 0.0180(4) Uani 1 d . .
C2 C 0.23896(11) 0.92226(9) 0.23705(8) 0.0192(4) Uani 1 d . .
C3 C 0.28459(12) 0.92227(10) 0.19157(8) 0.0225(4) Uani 1 d . .
H3 H 0.2845 0.9586 0.1688 0.027 Uiso 1 calc . .
C4 C 0.33032(13) 0.87061(11) 0.17846(8) 0.0276(5) Uani 1 d . .
H4 H 0.3617 0.8715 0.1476 0.033 Uiso 1 calc . .
C5 C 0.32863(12) 0.81762(10) 0.21189(8) 0.0257(5) Uani 1 d . .
H5 H 0.3587 0.7817 0.2029 0.031 Uiso 1 calc . .
C6 C 0.28445(12) 0.81515(10) 0.25811(8) 0.0215(4) Uani 1 d . .
C7 C 0.19398(12) 0.98100(10) 0.25185(8) 0.0214(4) Uani 1 d . .
H7 H 0.1493 0.9671 0.2736 0.026 Uiso 1 calc . .
C8 C 0.24537(13) 1.02408(10) 0.28827(9) 0.0298(5) Uani 1 d . .
H8A H 0.2636 1.0007 0.3207 0.045 Uiso 1 calc . .
H8B H 0.2153 1.0609 0.2992 0.045 Uiso 1 calc . .
H8C H 0.2901 1.0382 0.2681 0.045 Uiso 1 calc . .
C9 C 0.16069(14) 1.01817(11) 0.20286(9) 0.0339(5) Uani 1 d . .
H9A H 0.2029 1.0401 0.1851 0.051 Uiso 1 calc . .
H9B H 0.123 1.0492 0.2151 0.051 Uiso 1 calc . .
H9C H 0.1349 0.989 0.1769 0.051 Uiso 1 calc . .
C10 C 0.28783(13) 0.75636(10) 0.29376(9) 0.0270(5) Uani 1 d . .
H10 H 0.2583 0.7658 0.327 0.032 Uiso 1 calc . .
C11 C 0.24796(16) 0.70015(11) 0.26506(11) 0.0404(6) Uani 1 d . .
H11A H 0.1942 0.7114 0.2546 0.061 Uiso 1 calc . .
H11B H 0.2483 0.6637 0.2897 0.061 Uiso 1 calc . .
H11C H 0.2758 0.6893 0.2324 0.061 Uiso 1 calc . .
C12 C 0.37131(14) 0.73952(12) 0.31287(10) 0.0392(6) Uani 1 d . .
H12A H 0.4015 0.7288 0.2813 0.059 Uiso 1 calc . .
H12B H 0.3705 0.7032 0.3376 0.059 Uiso 1 calc . .
H12C H 0.3952 0.7758 0.3319 0.059 Uiso 1 calc . .
C13 C 0.03923(12) 0.89893(11) 0.35175(8) 0.0279(5) Uani 1 d . .
H13A H 0.0509 0.9395 0.3696 0.042 Uiso 1 calc . .
H13B H -0.0034 0.8781 0.3699 0.042 Uiso 1 calc . .
H13C H 0.024 0.9063 0.3134 0.042 Uiso 1 calc . .
C14 C 0.09316(13) 0.76429(10) 0.34195(9) 0.0306(5) Uani 1 d . .
H14A H 0.0802 0.7597 0.303 0.046 Uiso 1 calc . .
H14B H 0.0469 0.7558 0.3626 0.046 Uiso 1 calc . .
H14C H 0.1343 0.7342 0.3528 0.046 Uiso 1 calc . .
C15 C 0.03532(13) 0.88097(13) 0.49452(9) 0.0378(6) Uani 1 d . .
H15A H 0.0426 0.9263 0.4882 0.057 Uiso 1 calc . .
H15B H 0.0194 0.8743 0.5319 0.057 Uiso 1 calc . .
H15C H -0.005 0.8647 0.4689 0.057 Uiso 1 calc . .
C16 C 0.10176(15) 0.75209(12) 0.48941(10) 0.0386(6) Uani 1 d . .
H16A H 0.0557 0.7436 0.4658 0.058 Uiso 1 calc . .
H16B H 0.0904 0.7421 0.5272 0.058 Uiso 1 calc . .
H16C H 0.145 0.7259 0.478 0.058 Uiso 1 calc . .
C17 C 0.27202(12) 0.88160(10) 0.52345(7) 0.0188(4) Uani 1 d . .
C18 C 0.29019(12) 0.94826(10) 0.52312(7) 0.0202(4) Uani 1 d . .
C19 C 0.36631(13) 0.96816(10) 0.51757(8) 0.0257(5) Uani 1 d . .
H19 H 0.3771 1.0122 0.5177 0.031 Uiso 1 calc . .
C20 C 0.42711(13) 0.92595(11) 0.51190(9) 0.0284(5) Uani 1 d . .
H20 H 0.4785 0.9408 0.5074 0.034 Uiso 1 calc . .
C21 C 0.41122(12) 0.86156(11) 0.51287(8) 0.0252(5) Uani 1 d . .
H21 H 0.4525 0.8323 0.5092 0.03 Uiso 1 calc . .
C22 C 0.33602(12) 0.83892(10) 0.51905(8) 0.0205(4) Uani 1 d . .
C23 C 0.22496(13) 0.99581(10) 0.52756(8) 0.0264(5) Uani 1 d . .
H23 H 0.1858 0.977 0.5517 0.032 Uiso 1 calc . .
C24 C 0.25046(16) 1.05932(11) 0.55242(9) 0.0379(6) Uani 1 d . .
H24A H 0.2819 1.0518 0.586 0.057 Uiso 1 calc . .
H24B H 0.2045 1.0842 0.5607 0.057 Uiso 1 calc . .
H24C H 0.2814 1.0825 0.5265 0.057 Uiso 1 calc . .
C25 C 0.18376(14) 1.00817(11) 0.47182(9) 0.0336(5) Uani 1 d . .
H25A H 0.2202 1.0281 0.4475 0.05 Uiso 1 calc . .
H25B H 0.1393 1.0363 0.4764 0.05 Uiso 1 calc . .
H25C H 0.1656 0.968 0.456 0.05 Uiso 1 calc . .
C26 C 0.32125(13) 0.76797(10) 0.51840(8) 0.0249(5) Uani 1 d . .
H26 H 0.268 0.7611 0.5319 0.03 Uiso 1 calc . .
C27 C 0.32158(16) 0.74173(11) 0.46028(9) 0.0367(6) Uani 1 d . .
H27A H 0.2814 0.7631 0.4376 0.055 Uiso 1 calc . .
H27B H 0.311 0.6962 0.4609 0.055 Uiso 1 calc . .
H27C H 0.3725 0.7491 0.4452 0.055 Uiso 1 calc . .
C28 C 0.37780(15) 0.73090(11) 0.55590(9) 0.0344(5) Uani 1 d . .
H28A H 0.4305 0.7348 0.5427 0.052 Uiso 1 calc . .
H28B H 0.3626 0.6862 0.5561 0.052 Uiso 1 calc . .
H28C H 0.3765 0.7479 0.5929 0.052 Uiso 1 calc . .
C29 C 0.43990(14) 0.93323(12) 0.29953(9) 0.0333(5) Uani 1 d . .
H29A H 0.4408 0.9782 0.2885 0.04 Uiso 1 calc . .
H29B H 0.394 0.9125 0.2816 0.04 Uiso 1 calc . .
C30 C 0.51319(15) 0.90056(12) 0.28483(10) 0.0395(6) Uani 1 d . .
H30A H 0.5323 0.9169 0.2501 0.047 Uiso 1 calc . .
H30B H 0.5055 0.8543 0.2818 0.047 Uiso 1 calc . .
C31 C 0.56841(15) 0.91685(15) 0.33198(13) 0.0534(8) Uani 1 d . .
H31A H 0.6052 0.8817 0.3398 0.064 Uiso 1 calc . .
H31B H 0.5983 0.9556 0.3242 0.064 Uiso 1 calc . .
C32 C 0.51684(15) 0.92729(17) 0.37866(11) 0.0554(8) Uani 1 d . .
H32A H 0.5243 0.893 0.4058 0.067 Uiso 1 calc . .
H32B H 0.5294 0.9681 0.3966 0.067 Uiso 1 calc . .
C35 C 0.12241(16) 0.60135(12) 0.58383(10) 0.0402(6) Uani 1 d . .
H35A H 0.096 0.6126 0.5486 0.048 Uiso 1 calc A 1
H35B H 0.1455 0.5587 0.5809 0.048 Uiso 1 calc A 1
C36 C 0.18333(15) 0.64983(13) 0.60039(11) 0.0427(6) Uani 1 d . .
H36A H 0.2252 0.6303 0.6236 0.051 Uiso 1 calc . .
H36B H 0.2065 0.6686 0.5679 0.051 Uiso 1 calc . .
C37 C -0.00900(14) 0.82288(12) 0.67079(11) 0.0396(6) Uani 1 d . .
H37A H 0.0022 0.7989 0.7048 0.047 Uiso 1 calc . .
H37B H -0.0153 0.7926 0.6402 0.047 Uiso 1 calc . .
C38 C -0.08162(13) 0.86212(11) 0.67548(9) 0.0315(5) Uani 1 d . .
H38A H -0.0885 0.8757 0.7135 0.038 Uiso 1 calc . .
H38B H -0.1284 0.8386 0.6621 0.038 Uiso 1 calc . .
C39 C -0.06524(14) 0.91795(12) 0.63911(10) 0.0375(6) Uani 1 d . .
H39A H -0.0767 0.9077 0.6003 0.045 Uiso 1 calc . .
H39B H -0.0958 0.9555 0.6492 0.045 Uiso 1 calc . .
C40 C 0.02015(15) 0.92836(13) 0.65033(11) 0.0449(7) Uani 1 d . .
H40A H 0.044 0.9478 0.6184 0.054 Uiso 1 calc . .
H40B H 0.0291 0.9565 0.6822 0.054 Uiso 1 calc . .
C41 C 0.26025(11) 0.87214(9) 0.75959(7) 0.0179(4) Uani 1 d . .
C42 C 0.26133(11) 0.92598(9) 0.72369(7) 0.0188(4) Uani 1 d . .
C43 C 0.30744(12) 0.92566(10) 0.67849(8) 0.0218(4) Uani 1 d . .
H43 H 0.3073 0.9618 0.6555 0.026 Uiso 1 calc . .
C44 C 0.35373(12) 0.87426(11) 0.66588(8) 0.0264(5) Uani 1 d . .
H44 H 0.3852 0.8752 0.6351 0.032 Uiso 1 calc . .
C45 C 0.35272(12) 0.82157(11) 0.69950(8) 0.0253(5) Uani 1 d . .
H45 H 0.3841 0.7862 0.6913 0.03 Uiso 1 calc . .
C46 C 0.30697(12) 0.81886(10) 0.74506(8) 0.0211(4) Uani 1 d . .
C47 C 0.21389(12) 0.98373(9) 0.73758(8) 0.0197(4) Uani 1 d . .
H47 H 0.165 0.9686 0.7538 0.024 Uiso 1 calc . .
C48 C 0.25835(14) 1.02388(10) 0.78087(8) 0.0285(5) Uani 1 d . .
H48A H 0.2707 0.9979 0.8131 0.043 Uiso 1 calc . .
H48B H 0.2261 1.0598 0.7911 0.043 Uiso 1 calc . .
H48C H 0.3066 1.0396 0.766 0.043 Uiso 1 calc . .
C49 C 0.19107(13) 1.02538(10) 0.68868(8) 0.0263(5) Uani 1 d . .
H49A H 0.2369 1.0482 0.6768 0.04 Uiso 1 calc . .
H49B H 0.1514 1.0558 0.699 0.04 Uiso 1 calc . .
H49C H 0.1702 0.9988 0.6588 0.04 Uiso 1 calc . .
C50 C 0.30960(13) 0.76002(10) 0.78034(9) 0.0268(5) Uani 1 d . .
H50 H 0.2732 0.7668 0.8104 0.032 Uiso 1 calc . .
C51 C 0.39080(14) 0.74949(13) 0.80649(10) 0.0393(6) Uani 1 d . .
H51A H 0.4278 0.7422 0.778 0.059 Uiso 1 calc . .
H51B H 0.39 0.7126 0.8306 0.059 Uiso 1 calc . .
H51C H 0.4066 0.787 0.8277 0.059 Uiso 1 calc . .
C52 C 0.28206(16) 0.70117(11) 0.74882(11) 0.0417(6) Uani 1 d . .
H52A H 0.2293 0.7082 0.7335 0.063 Uiso 1 calc . .
H52B H 0.2821 0.6648 0.7735 0.063 Uiso 1 calc . .
H52C H 0.3171 0.6929 0.7193 0.063 Uiso 1 calc . .
C53 C 0.05162(13) 0.89796(11) 0.81655(9) 0.0311(5) Uani 1 d . .
H53A H 0.0596 0.94 0.8327 0.047 Uiso 1 calc . .
H53B H 0.0059 0.8781 0.8317 0.047 Uiso 1 calc . .
H53C H 0.0436 0.9021 0.777 0.047 Uiso 1 calc . .
C54 C 0.10884(14) 0.76485(11) 0.81258(10) 0.0340(5) Uani 1 d . .
H54A H 0.1057 0.7611 0.7728 0.051 Uiso 1 calc . .
H54B H 0.0578 0.7559 0.827 0.051 Uiso 1 calc . .
H54C H 0.147 0.7345 0.8277 0.051 Uiso 1 calc . .
C55 C 0.02151(13) 0.87171(14) 0.96065(9) 0.0405(6) Uani 1 d . .
H55A H -0.0028 0.861 0.9948 0.061 Uiso 1 calc . .
H55B H -0.0115 0.8569 0.9298 0.061 Uiso 1 calc . .
H55C H 0.0279 0.9177 0.9583 0.061 Uiso 1 calc . .
C56 C 0.09795(16) 0.74528(12) 0.96054(10) 0.0439(7) Uani 1 d . .
H56A H 0.145 0.7216 0.9527 0.066 Uiso 1 calc . .
H56B H 0.0568 0.7353 0.9331 0.066 Uiso 1 calc . .
H56C H 0.0809 0.7336 0.9967 0.066 Uiso 1 calc . .
C57 C 0.25296(12) 0.87985(10) 1.01295(7) 0.0208(4) Uani 1 d . .
C58 C 0.32096(12) 0.84022(10) 1.01290(8) 0.0222(4) Uani 1 d . .
C59 C 0.39492(12) 0.86668(11) 1.01575(8) 0.0265(5) Uani 1 d . .
H59 H 0.4389 0.8396 1.0146 0.032 Uiso 1 calc . .
C60 C 0.40630(13) 0.93140(11) 1.02015(8) 0.0286(5) Uani 1 d . .
H60 H 0.4572 0.9487 1.0214 0.034 Uiso 1 calc . .
C61 C 0.34189(13) 0.97039(10) 1.02276(8) 0.0258(5) Uani 1 d . .
H61 H 0.3495 1.0147 1.0269 0.031 Uiso 1 calc . .
C62 C 0.26636(12) 0.94665(10) 1.01948(7) 0.0215(4) Uani 1 d . .
C63 C 0.31146(14) 0.76894(10) 1.00751(9) 0.0292(5) Uani 1 d . .
H63 H 0.2564 0.7586 1.0154 0.035 Uiso 1 calc . .
C64 C 0.32513(18) 0.74678(12) 0.94936(10) 0.0437(7) Uani 1 d . .
H64A H 0.2873 0.7671 0.9241 0.065 Uiso 1 calc . .
H64B H 0.319 0.7007 0.9472 0.065 Uiso 1 calc . .
H64C H 0.3778 0.7583 0.9396 0.065 Uiso 1 calc . .
C65 C 0.36391(15) 0.73226(12) 1.04854(10) 0.0401(6) Uani 1 d . .
H65A H 0.4185 0.7402 1.0411 0.06 Uiso 1 calc . .
H65B H 0.3531 0.6869 1.0451 0.06 Uiso 1 calc . .
H65C H 0.3536 0.7462 1.0856 0.06 Uiso 1 calc . .
C66 C 0.19672(13) 0.99029(11) 1.02100(9) 0.0283(5) Uani 1 d . .
H66 H 0.1541 0.9665 1.0383 0.034 Uiso 1 calc . .
C67 C 0.16758(14) 1.00813(12) 0.96315(9) 0.0348(6) Uani 1 d . .
H67A H 0.2079 1.0321 0.9452 0.052 Uiso 1 calc . .
H67B H 0.1206 1.0341 0.965 0.052 Uiso 1 calc . .
H67C H 0.1556 0.9696 0.9423 0.052 Uiso 1 calc . .
C68 C 0.21136(16) 1.05077(12) 1.05417(10) 0.0417(6) Uani 1 d . .
H68A H 0.2334 1.0397 1.0903 0.063 Uiso 1 calc . .
H68B H 0.1622 1.0733 1.0579 0.063 Uiso 1 calc . .
H68C H 0.2479 1.0779 1.0355 0.063 Uiso 1 calc . .
C69 C 0.46244(15) 0.93155(13) 0.80309(10) 0.0380(6) Uani 1 d . .
H69A H 0.4587 0.9766 0.7922 0.046 Uiso 1 calc . .
H69B H 0.4261 0.9065 0.7794 0.046 Uiso 1 calc . .
C70 C 0.54408(16) 0.90786(14) 0.79894(10) 0.0461(7) Uani 1 d . .
H70A H 0.5706 0.9292 0.7691 0.055 Uiso 1 calc . .
H70B H 0.5451 0.8616 0.7929 0.055 Uiso 1 calc . .
C71 C 0.58113(15) 0.92512(15) 0.85388(12) 0.0502(7) Uani 1 d . .
H71A H 0.6257 0.8971 0.8635 0.06 Uiso 1 calc . .
H71B H 0.5989 0.9697 0.8546 0.06 Uiso 1 calc . .
C72 C 0.51559(15) 0.91506(16) 0.89132(10) 0.0494(7) Uani 1 d . .
H72A H 0.5178 0.8718 0.9067 0.059 Uiso 1 calc . .
H72B H 0.519 0.9458 0.9217 0.059 Uiso 1 calc . .
C73 C 0.17974(16) 0.65438(13) 1.09884(11) 0.0441(6) Uani 1 d . .
H73A H 0.2244 0.6407 1.1226 0.053 Uiso 1 calc . .
H73B H 0.1989 0.6663 1.0629 0.053 Uiso 1 calc . .
C74 C 0.12129(17) 0.60306(13) 1.09305(13) 0.0510(7) Uani 1 d . .
H74A H 0.1463 0.5609 1.0943 0.061 Uiso 1 calc . .
H74B H 0.0897 0.6072 1.0587 0.061 Uiso 1 calc . .
C75 C 0.07328(17) 0.61339(14) 1.14128(14) 0.0572(8) Uani 1 d . .
H75A H 0.0982 0.5945 1.1745 0.069 Uiso 1 calc . .
H75B H 0.0207 0.5952 1.1353 0.069 Uiso 1 calc . .
C76 C 0.07002(17) 0.68423(14) 1.14543(12) 0.0503(7) Uani 1 d . .
H76A H 0.024 0.701 1.1247 0.06 Uiso 1 calc . .
H76B H 0.0673 0.6976 1.1839 0.06 Uiso 1 calc . .
C77 C -0.00553(15) 0.91321(14) 1.11807(9) 0.0420(6) Uani 1 d . .
H77A H -0.0195 0.8951 1.0818 0.05 Uiso 1 calc . .
H77B H 0.0154 0.9563 1.1131 0.05 Uiso 1 calc . .
C78 C -0.07525(14) 0.91507(13) 1.15264(9) 0.0355(6) Uani 1 d . .
H78A H -0.1105 0.879 1.1446 0.043 Uiso 1 calc . .
H78B H -0.1044 0.9551 1.1476 0.043 Uiso 1 calc . .
C79 C -0.03795(13) 0.91025(11) 1.20979(8) 0.0303(5) Uani 1 d . .
H79A H -0.0184 0.9519 1.2228 0.036 Uiso 1 calc . .
H79B H -0.075 0.8934 1.2359 0.036 Uiso 1 calc . .
C80 C 0.02790(14) 0.86464(12) 1.20180(9) 0.0342(5) Uani 1 d . .
H80A H 0.0718 0.8736 1.228 0.041 Uiso 1 calc . .
H80B H 0.0105 0.8205 1.2072 0.041 Uiso 1 calc . .
C33 C 0.0651(5) 0.6700(2) 0.6432(3) 0.0454(18) Uani 0.610(14) d B 1
H33A H 0.0557 0.6755 0.6824 0.054 Uiso 0.610(14) calc B 1
H33B H 0.0231 0.6916 0.6217 0.054 Uiso 0.610(14) calc B 1
C34 C 0.06701(16) 0.60436(14) 0.62961(11) 0.0467(7) Uani 0.610(14) d B 1
H34A H 0.0148 0.589 0.6175 0.056 Uiso 0.610(14) calc B 1
H34B H 0.0863 0.5788 0.6611 0.056 Uiso 0.610(14) calc B 1
C33A C 0.0985(6) 0.6620(3) 0.6645(3) 0.029(2) Uani 0.390(14) d B 2
H33C H 0.055 0.6877 0.6774 0.035 Uiso 0.390(14) calc B 2
H33D H 0.1304 0.6471 0.6964 0.035 Uiso 0.390(14) calc B 2
C34A C 0.06701(16) 0.60436(14) 0.62961(11) 0.0467(7) Uani 0.390(14) d B 2
H34C H 0.0686 0.5648 0.6512 0.056 Uiso 0.390(14) calc B 2
H34D H 0.0131 0.612 0.6156 0.056 Uiso 0.390(14) calc B 2

loop_
_atom_site_aniso_label
_atom_site_aniso_U_11
_atom_site_aniso_U_22
_atom_site_aniso_U_33
_atom_site_aniso_U_23
_atom_site_aniso_U_13
_atom_site_aniso_U_12
K1 0.0217(2) 0.0392(3) 0.0171(2) 0.0019(2) 0.00094(17) -0.0067(2)
K2 0.0243(2) 0.0258(2) 0.0175(2) 0.00147(18) 0.00042(17) -0.00401(19)
K3 0.0225(2) 0.0376(3) 0.0164(2) 0.0021(2) 0.00009(17) -0.0074(2)
K4 0.0296(3) 0.0287(3) 0.0198(2) 0.00155(19) 0.00291(18) -0.0003(2)
Si1 0.0171(3) 0.0196(3) 0.0162(3) -0.0002(2) -0.0001(2) -0.0001(2)
Si2 0.0173(3) 0.0315(3) 0.0169(3) 0.0058(2) 0.0017(2) -0.0042(2)
Si3 0.0181(3) 0.0197(3) 0.0179(3) -0.0002(2) -0.0006(2) -0.0013(2)
Si4 0.0211(3) 0.0334(3) 0.0190(3) 0.0037(3) 0.0034(2) -0.0075(3)
O1 0.0184(7) 0.0255(8) 0.0168(7) 0.0025(6) 0.0003(5) -0.0026(6)
O2 0.0244(9) 0.0729(13) 0.0255(8) -0.0060(8) 0.0061(6) -0.0099(8)
O3 0.0777(14) 0.0272(9) 0.0377(10) 0.0040(8) -0.0042(9) -0.0162(9)
O4 0.0228(9) 0.0767(14) 0.0474(11) 0.0050(10) 0.0068(8) 0.0030(9)
O5 0.0210(8) 0.0303(8) 0.0186(7) 0.0023(6) 0.0027(6) -0.0043(6)
O6 0.0247(9) 0.0608(12) 0.0332(9) -0.0038(8) 0.0066(7) -0.0081(8)
O7 0.0616(13) 0.0306(10) 0.0560(12) 0.0002(9) 0.0064(10) -0.0075(9)
O8 0.0398(10) 0.0671(13) 0.0272(8) -0.0017(9) 0.0080(7) 0.0159(9)
N1 0.0217(9) 0.0214(9) 0.0162(8) -0.0008(7) 0.0025(7) -0.0005(7)
N2 0.0191(9) 0.0268(10) 0.0157(8) 0.0041(7) 0.0022(6) -0.0022(7)
N3 0.0214(9) 0.0221(9) 0.0146(8) -0.0009(7) 0.0023(6) -0.0010(7)
N4 0.0228(9) 0.0327(10) 0.0170(8) 0.0037(8) 0.0030(7) -0.0034(8)
C1 0.0168(10) 0.0209(10) 0.0162(9) -0.0030(8) -0.0024(7) -0.0022(8)
C2 0.0190(10) 0.0214(10) 0.0171(9) -0.0014(8) -0.0003(8) -0.0031(8)
C3 0.0227(11) 0.0255(11) 0.0194(10) 0.0011(9) 0.0030(8) -0.0032(9)
C4 0.0263(12) 0.0372(13) 0.0199(10) -0.0038(10) 0.0064(8) -0.0019(10)
C5 0.0248(11) 0.0276(12) 0.0249(10) -0.0076(9) 0.0041(8) 0.0050(9)
C6 0.0206(10) 0.0235(11) 0.0203(10) -0.0016(9) 0.0005(8) 0.0016(9)
C7 0.0212(10) 0.0227(11) 0.0205(10) 0.0018(9) 0.0022(8) 0.0007(9)
C8 0.0329(13) 0.0240(12) 0.0321(12) -0.0043(10) -0.0032(10) 0.0031(10)
C9 0.0417(14) 0.0311(13) 0.0283(12) 0.0022(10) -0.0043(10) 0.0091(11)
C10 0.0300(12) 0.0235(11) 0.0278(11) 0.0003(9) 0.0049(9) 0.0066(9)
C11 0.0488(16) 0.0243(13) 0.0488(15) -0.0026(11) 0.0102(12) 0.0004(11)
C12 0.0391(15) 0.0434(15) 0.0354(13) 0.0076(12) 0.0051(11) 0.0165(12)
C13 0.0227(11) 0.0368(13) 0.0242(10) 0.0023(10) 0.0017(8) 0.0074(10)
C14 0.0272(12) 0.0284(12) 0.0362(12) -0.0043(10) 0.0022(9) -0.0057(10)
C15 0.0229(12) 0.0651(18) 0.0260(11) 0.0026(12) 0.0068(9) 0.0022(12)
C16 0.0412(15) 0.0445(15) 0.0294(12) 0.0137(11) -0.0065(10) -0.0224(12)
C17 0.0236(11) 0.0233(11) 0.0093(8) 0.0012(8) -0.0010(7) 0.0001(8)
C18 0.0253(11) 0.0225(11) 0.0128(9) 0.0013(8) -0.0005(8) -0.0003(9)
C19 0.0310(12) 0.0232(11) 0.0224(10) 0.0022(9) -0.0036(9) -0.0076(9)
C20 0.0204(11) 0.0354(13) 0.0292(11) 0.0037(10) -0.0022(9) -0.0092(10)
C21 0.0199(11) 0.0318(12) 0.0239(10) 0.0028(9) -0.0003(8) 0.0045(9)
C22 0.0234(11) 0.0232(11) 0.0149(9) 0.0010(8) 0.0010(8) 0.0015(9)
C23 0.0340(13) 0.0226(11) 0.0230(10) 0.0023(9) 0.0058(9) 0.0044(9)
C24 0.0604(17) 0.0232(12) 0.0305(12) 0.0013(10) 0.0065(11) 0.0040(12)
C25 0.0366(14) 0.0316(13) 0.0323(12) 0.0071(10) -0.0013(10) 0.0097(11)
C26 0.0258(11) 0.0221(11) 0.0271(11) 0.0014(9) 0.0045(9) 0.0031(9)
C27 0.0503(16) 0.0255(12) 0.0337(13) -0.0039(10) -0.0047(11) 0.0011(11)
C28 0.0432(15) 0.0280(12) 0.0320(12) 0.0041(10) 0.0023(10) 0.0078(11)
C29 0.0337(13) 0.0409(14) 0.0254(11) 0.0011(10) 0.0018(9) -0.0007(11)
C30 0.0441(15) 0.0356(14) 0.0400(14) -0.0017(12) 0.0156(11) 0.0005(12)
C31 0.0267(14) 0.0592(19) 0.075(2) -0.0148(16) 0.0075(13) -0.0048(13)
C32 0.0324(15) 0.097(2) 0.0365(14) -0.0038(16) -0.0068(11) -0.0082(15)
C35 0.0502(16) 0.0307(13) 0.0401(14) -0.0023(11) 0.0083(12) -0.0017(12)
C36 0.0349(14) 0.0452(16) 0.0479(15) 0.0178(13) 0.0011(12) -0.0038(12)
C37 0.0367(14) 0.0397(15) 0.0421(14) -0.0024(12) -0.0016(11) 0.0081(12)
C38 0.0293(12) 0.0328(13) 0.0325(12) -0.0015(10) 0.0029(10) -0.0007(10)
C39 0.0372(14) 0.0380(14) 0.0375(13) 0.0049(11) 0.0036(11) 0.0024(11)
C40 0.0440(16) 0.0501(17) 0.0407(14) 0.0034(13) 0.0029(12) -0.0092(13)
C41 0.0172(10) 0.0209(10) 0.0152(9) -0.0043(8) -0.0022(7) -0.0032(8)
C42 0.0180(10) 0.0218(10) 0.0163(9) -0.0034(8) -0.0019(7) -0.0032(8)
C43 0.0224(11) 0.0242(11) 0.0187(9) -0.0007(9) 0.0020(8) -0.0062(9)
C44 0.0205(11) 0.0387(13) 0.0205(10) -0.0067(10) 0.0058(8) -0.0008(10)
C45 0.0220(11) 0.0304(12) 0.0234(10) -0.0080(9) -0.0008(8) 0.0070(9)
C46 0.0192(10) 0.0249(11) 0.0189(9) -0.0036(9) -0.0036(8) 0.0020(9)
C47 0.0213(10) 0.0194(10) 0.0187(9) -0.0006(8) 0.0042(8) -0.0004(8)
C48 0.0393(13) 0.0228(11) 0.0231(10) -0.0050(9) -0.0003(9) 0.0015(10)
C49 0.0302(12) 0.0250(11) 0.0239(10) 0.0020(9) 0.0017(9) 0.0013(9)
C50 0.0290(12) 0.0256(12) 0.0255(11) -0.0016(9) -0.0025(9) 0.0101(9)
C51 0.0346(14) 0.0502(16) 0.0328(12) 0.0014(12) -0.0037(10) 0.0190(12)
C52 0.0591(18) 0.0229(12) 0.0425(14) -0.0016(11) -0.0050(13) 0.0069(12)
C53 0.0218(11) 0.0379(14) 0.0337(12) 0.0078(11) 0.0013(9) 0.0034(10)
C54 0.0317(13) 0.0292(13) 0.0410(13) -0.0069(11) -0.0001(10) -0.0081(10)
C55 0.0223(12) 0.0726(19) 0.0268(12) -0.0001(12) 0.0058(9) -0.0048(12)
C56 0.0510(17) 0.0449(16) 0.0354(13) 0.0094(12) -0.0018(12) -0.0243(13)
C57 0.0237(11) 0.0289(11) 0.0098(8) 0.0038(8) 0.0017(7) -0.0011(9)
C58 0.0251(11) 0.0265(11) 0.0151(9) 0.0038(8) 0.0022(8) 0.0026(9)
C59 0.0223(11) 0.0358(13) 0.0213(10) 0.0033(10) -0.0005(8) 0.0056(10)
C60 0.0233(11) 0.0367(13) 0.0256(11) -0.0003(10) -0.0023(9) -0.0049(10)
C61 0.0328(12) 0.0230(11) 0.0213(10) 0.0009(9) -0.0013(9) -0.0050(9)
C62 0.0267(11) 0.0247(11) 0.0130(9) 0.0029(8) 0.0007(8) 0.0020(9)
C63 0.0342(13) 0.0246(12) 0.0294(11) 0.0050(10) 0.0065(9) 0.0019(10)
C64 0.0673(19) 0.0255(13) 0.0384(14) -0.0036(11) 0.0056(13) -0.0020(13)
C65 0.0444(15) 0.0330(14) 0.0434(14) 0.0132(12) 0.0080(12) 0.0111(12)
C66 0.0308(12) 0.0272(12) 0.0272(11) 0.0051(10) 0.0045(9) 0.0040(10)
C67 0.0347(13) 0.0371(14) 0.0324(12) 0.0067(11) -0.0014(10) 0.0086(11)
C68 0.0555(17) 0.0345(14) 0.0353(13) -0.0019(11) 0.0049(12) 0.0133(13)
C69 0.0410(15) 0.0403(15) 0.0331(13) 0.0033(11) 0.0045(11) -0.0025(12)
C70 0.0518(17) 0.0483(17) 0.0395(14) 0.0092(13) 0.0191(12) 0.0107(13)
C71 0.0286(14) 0.0631(19) 0.0593(18) 0.0001(15) 0.0067(12) -0.0069(13)
C72 0.0340(15) 0.080(2) 0.0338(13) -0.0090(14) 0.0004(11) -0.0078(14)
C73 0.0435(16) 0.0437(16) 0.0457(15) 0.0105(13) 0.0076(12) 0.0003(13)
C74 0.0439(17) 0.0386(16) 0.070(2) -0.0103(14) -0.0088(14) 0.0035(13)
C75 0.0360(16) 0.0452(17) 0.091(2) 0.0248(17) 0.0143(15) 0.0006(13)
C76 0.0510(18) 0.0509(18) 0.0497(16) 0.0038(14) 0.0113(13) 0.0095(14)
C77 0.0391(15) 0.0645(18) 0.0221(11) 0.0017(12) -0.0019(10) 0.0041(13)
C78 0.0324(13) 0.0479(15) 0.0256(11) -0.0047(11) -0.0038(10) 0.0016(11)
C79 0.0314(13) 0.0375(13) 0.0220(10) -0.0032(10) 0.0005(9) 0.0025(10)
C80 0.0364(14) 0.0397(14) 0.0268(11) 0.0009(11) 0.0060(10) 0.0049(11)
C33 0.061(4) 0.033(3) 0.044(4) 0.006(2) 0.016(3) 0.004(3)
C34 0.0449(16) 0.0580(18) 0.0374(14) -0.0085(13) 0.0031(12) -0.0161(14)
C33A 0.038(5) 0.022(3) 0.028(4) 0.010(3) 0.001(3) 0.006(3)
C34A 0.0449(16) 0.0580(18) 0.0374(14) -0.0085(13) 0.0031(12) -0.0161(14)

loop_
_atom_type_symbol
_atom_type_description
_atom_type_scat_dispersion_real
_atom_type_scat_dispersion_imag
_atom_type_scat_source
C C 0.0033 0.0016 'International Tables Vol C Tables 4.2.6.8 and 6.1.1.4'
H H 0 0 'International Tables Vol C Tables 4.2.6.8 and 6.1.1.4'
N N 0.0061 0.0033 'International Tables Vol C Tables 4.2.6.8 and 6.1.1.4'
O O 0.0106 0.006 'International Tables Vol C Tables 4.2.6.8 and 6.1.1.4'
Si Si 0.0817 0.0704 'International Tables Vol C Tables 4.2.6.8 and 6.1.1.4'
K K 0.2009 0.2494 'International Tables Vol C Tables 4.2.6.8 and 6.1.1.4'

loop_
_exptl_crystal_face_index_h
_exptl_crystal_face_index_k
_exptl_crystal_face_index_l
_exptl_crystal_face_perp_dist
14 20 15 0.0901
-1 -14 30 0.1551
17 -14 16 0.0867
9 6 31 0.1138
-23 -6 -8 0.0793
-18 14 -16 0.0936
-14 24 0 0.0881
-12 -25 -3 0.0792
3 -30 -2 0.0716
3 12 31 0.1224
-4 8 33 0.1381
-15 0 28 0.1496
-23 9 -2 0.0941
-8 -26 -13 0.0767
13 -1 -30 0.143
19 4 -23 0.1202
22 11 -9 0.1023
9 -25 -15 0.0841
23 9 1 0.0969
21 -13 -11 0.074
14 15 22 0.1038
-20 -8 -16 0.0886
16 23 -4 0.0926
-6 25 -16 0.0993
-7 -8 -31 0.1483
17 -22 0 0.0765
-17 -18 -12 0.0847
-23 3 11 0.1092
-22 -13 -2 0.0895
4 28 8 0.0893
16 22 4 0.0932
2 30 2 0.087
-9 27 8 0.0936
-7 22 21 0.1059
18 4 21 0.0981
7 17 -27 0.1225
22 -11 2 0.0769
-5 19 26 0.1163
-22 12 4 0.0923
15 19 -18 0.109
0 0 35 0.1349
14 -2 27 0.1087
11 -22 17 0.0995
9 -7 31 0.125
12 -25 -4 0.0703
7 27 -10 0.0917

loop_
_geom_angle_atom_site_label_1
_geom_angle_atom_site_label_2
_geom_angle_atom_site_label_3
_geom_angle
_geom_angle_site_symmetry_1
_geom_angle_site_symmetry_3
O2 K1 N1 106.48(5) . .
O2 K1 O1 163.27(5) . .
N1 K1 O1 57.61(4) . .
O2 K1 C17 129.87(5) . .
N1 K1 C17 123.58(5) . .
O1 K1 C17 66.04(5) . .
O2 K1 C22 112.10(5) . .
N1 K1 C22 133.43(5) . .
O1 K1 C22 80.39(5) . .
C17 K1 C22 26.82(5) . .
O2 K1 C18 114.85(5) . .
N1 K1 C18 132.75(5) . .
O1 K1 C18 81.78(5) . .
C17 K1 C18 26.75(5) . .
C22 K1 C18 45.80(5) . .
O2 K1 C21 87.47(5) . .
N1 K1 C21 154.66(6) . .
O1 K1 C21 105.52(5) . .
C17 K1 C21 45.68(5) . .
C22 K1 C21 25.13(5) . .
C18 K1 C21 51.51(5) . .
O2 K1 C19 90.39(5) . .
N1 K1 C19 153.36(6) . .
O1 K1 C19 106.30(5) . .
C17 K1 C19 45.08(5) . .
C22 K1 C19 51.10(5) . .
C18 K1 C19 24.59(5) . .
C21 K1 C19 42.51(5) . .
O2 K1 C20 77.47(5) . .
N1 K1 C20 176.01(6) . .
O1 K1 C20 118.52(5) . .
C17 K1 C20 52.51(5) . .
C22 K1 C20 43.75(5) . .
C18 K1 C20 43.53(5) . .
C21 K1 C20 24.09(5) . .
C19 K1 C20 23.91(5) . .
O2 K1 Si1 134.91(4) . .
N1 K1 Si1 28.60(4) . .
O1 K1 Si1 29.01(3) . .
C17 K1 Si1 95.01(4) . .
C22 K1 Si1 107.52(4) . .
C18 K1 Si1 107.92(4) . .
C21 K1 Si1 132.18(4) . .
C19 K1 Si1 132.18(4) . .
C20 K1 Si1 147.51(4) . .
O2 K1 C1 84.73(5) . .
N1 K1 C1 22.15(5) . .
O1 K1 C1 78.95(4) . .
C17 K1 C1 144.80(5) . .
C22 K1 C1 145.72(5) . .
C18 K1 C1 153.09(5) . .
C21 K1 C1 153.10(5) . .
C19 K1 C1 162.67(5) . .
C20 K1 C1 161.84(5) . .
Si1 K1 C1 50.19(4) . .
O2 K1 Si2 172.83(4) . .
N1 K1 Si2 78.95(4) . .
O1 K1 Si2 21.36(3) . .
C17 K1 Si2 44.68(4) . .
C22 K1 Si2 60.98(4) . .
C18 K1 Si2 62.28(4) . .
C21 K1 Si2 85.79(4) . .
C19 K1 Si2 86.29(4) . .
C20 K1 Si2 97.17(4) . .
Si1 K1 Si2 50.353(13) . .
C1 K1 Si2 100.26(4) . .
O4 K2 N2 101.45(5) . .
O4 K2 O3 94.40(7) . .
N2 K2 O3 105.96(5) . .
O4 K2 C44 128.77(6) . .
N2 K2 C44 93.26(5) . .
O3 K2 C44 128.19(6) . .
O4 K2 C43 103.62(6) . .
N2 K2 C43 93.75(5) . .
O3 K2 C43 150.10(6) . .
C44 K2 C43 25.89(6) . .
O4 K2 C45 131.04(6) . .
N2 K2 C45 114.41(6) . .
O3 K2 C45 105.79(6) . .
C44 K2 C45 25.73(6) . .
C43 K2 C45 44.65(6) . .
O4 K2 C42 84.80(6) . .
N2 K2 C42 113.71(5) . .
O3 K2 C42 139.70(5) . .
C44 K2 C42 44.84(5) . .
C43 K2 C42 24.89(5) . .
C45 K2 C42 51.26(5) . .
O4 K2 C46 108.69(5) . .
N2 K2 C46 137.85(5) . .
O3 K2 C46 100.45(5) . .
C44 K2 C46 44.77(5) . .
C43 K2 C46 51.33(5) . .
C45 K2 C46 24.88(5) . .
C42 K2 C46 43.55(5) . .
O4 K2 C17 118.25(5) . .
N2 K2 C17 23.05(5) . .
O3 K2 C17 117.17(5) . .
C44 K2 C17 70.48(5) . .
C43 K2 C17 74.83(5) . .
C45 K2 C17 91.50(5) . .
C42 K2 C17 98.00(5) . .
C46 K2 C17 114.84(5) . .
O4 K2 C41 87.22(5) . .
N2 K2 C41 137.32(5) . .
O3 K2 C41 115.02(5) . .
C44 K2 C41 52.09(5) . .
C43 K2 C41 43.91(5) . .
C45 K2 C41 43.82(5) . .
C42 K2 C41 24.72(5) . .
C46 K2 C41 24.65(5) . .
C17 K2 C41 118.40(5) . .
O4 K2 Si2 89.37(4) . .
N2 K2 Si2 22.27(4) . .
O3 K2 Si2 88.50(4) . .
C44 K2 Si2 115.24(4) . .
C43 K2 Si2 114.98(4) . .
C45 K2 Si2 134.20(4) . .
C42 K2 Si2 131.71(4) . .
C46 K2 Si2 158.94(4) . .
C17 K2 Si2 44.76(3) . .
C41 K2 Si2 156.42(4) . .
O6 K3 N3 101.91(5) . .
O6 K3 O5 156.63(5) . .
N3 K3 O5 57.43(5) . .
O6 K3 C57 131.44(5) . .
N3 K3 C57 125.33(5) . .
O5 K3 C57 67.90(5) . .
O6 K3 C58 110.42(5) . .
N3 K3 C58 134.16(6) . .
O5 K3 C58 82.59(5) . .
C57 K3 C58 27.05(5) . .
O6 K3 C62 119.80(5) . .
N3 K3 C62 135.45(5) . .
O5 K3 C62 83.29(5) . .
C57 K3 C62 26.26(5) . .
C58 K3 C62 45.28(5) . .
O6 K3 C59 87.28(5) . .
N3 K3 C59 154.42(6) . .
O5 K3 C59 107.33(5) . .
C57 K3 C59 45.31(5) . .
C58 K3 C59 24.75(5) . .
C62 K3 C59 50.43(5) . .
O6 K3 Si3 129.92(4) . .
N3 K3 Si3 28.55(4) . .
O5 K3 Si3 28.91(3) . .
C57 K3 Si3 96.79(4) . .
C58 K3 Si3 109.41(4) . .
C62 K3 Si3 109.67(4) . .
C59 K3 Si3 133.75(4) . .
O6 K3 C61 95.93(5) . .
N3 K3 C61 155.85(5) . .
O5 K3 C61 107.11(5) . .
C57 K3 C61 44.07(5) . .
C58 K3 C61 50.02(5) . .
C62 K3 C61 23.87(5) . .
C59 K3 C61 41.32(5) . .
Si3 K3 C61 133.22(4) . .
O6 K3 C60 81.04(5) . .
N3 K3 C60 176.74(6) . .
O5 K3 C60 119.39(5) . .
C57 K3 C60 51.50(5) . .
C58 K3 C60 42.79(5) . .
C62 K3 C60 42.31(5) . .
C59 K3 C60 23.41(5) . .
Si3 K3 C60 148.29(4) . .
C61 K3 C60 23.13(5) . .
O6 K3 C41 81.54(5) . .
N3 K3 C41 20.42(5) . .
O5 K3 C41 77.19(4) . .
C57 K3 C41 144.65(5) . .
C58 K3 C41 144.65(5) . .
C62 K3 C41 154.53(5) . .
C59 K3 C41 152.22(5) . .
Si3 K3 C41 48.58(3) . .
C61 K3 C41 164.95(5) . .
C60 K3 C41 162.36(5) . .
O6 K3 Si4 167.78(5) . .
N3 K3 Si4 79.55(4) . .
O5 K3 Si4 22.13(3) . .
C57 K3 Si4 45.78(4) . .
C58 K3 Si4 62.29(4) . .
C62 K3 Si4 63.14(4) . .
C59 K3 Si4 86.64(4) . .
Si3 K3 Si4 51.035(14) . .
C61 K3 Si4 86.46(4) . .
C60 K3 Si4 97.26(4) . .
C41 K3 Si4 99.16(3) . .
O8 K4 O7 95.58(7) . .
O8 K4 N4 101.69(5) . .
O7 K4 N4 105.12(6) . .
O8 K4 C4 118.17(6) . 1_556
O7 K4 C4 119.45(6) . 1_556
N4 K4 C4 113.93(6) . 1_556
O8 K4 C57 118.13(6) . .
O7 K4 C57 120.13(6) . .
N4 K4 C57 26.25(5) . .
C4 K4 C57 87.74(6) 1_556 .
O8 K4 C3 94.00(6) . 1_556
O7 K4 C3 136.25(6) . 1_556
N4 K4 C3 114.48(6) . 1_556
C4 K4 C3 25.80(6) 1_556 1_556
C57 K4 C3 91.75(5) . 1_556
O8 K4 C5 117.84(5) . 1_556
O7 K4 C5 96.10(6) . 1_556
N4 K4 C5 132.80(6) . 1_556
C4 K4 C5 24.55(6) 1_556 1_556
C57 K4 C5 107.24(5) . 1_556
C3 K4 C5 42.79(5) 1_556 1_556
N1 Si1 O1 107.01(8) . .
N1 Si1 C14 116.13(10) . .
O1 Si1 C14 107.19(9) . .
N1 Si1 C13 114.58(10) . .
O1 Si1 C13 104.78(8) . .
C14 Si1 C13 106.36(10) . .
N1 Si1 K1 52.18(6) . .
O1 Si1 K1 54.83(5) . .
C14 Si1 K1 128.71(7) . .
C13 Si1 K1 124.14(8) . .
O1 Si2 N2 110.32(8) . .
O1 Si2 C15 110.38(9) . .
N2 Si2 C15 110.99(10) . .
O1 Si2 C16 106.86(10) . .
N2 Si2 C16 114.15(9) . .
C15 Si2 C16 103.90(12) . .
O1 Si2 K2 146.11(5) . .
N2 Si2 K2 38.30(6) . .
C15 Si2 K2 96.84(7) . .
C16 Si2 K2 84.79(7) . .
O1 Si2 K1 37.88(5) . .
N2 Si2 K1 72.48(6) . .
C15 Si2 K1 127.68(8) . .
C16 Si2 K1 122.63(9) . .
K2 Si2 K1 108.984(16) . .
N3 Si3 O5 105.59(8) . .
N3 Si3 C53 114.30(10) . .
O5 Si3 C53 107.27(9) . .
N3 Si3 C54 116.57(10) . .
O5 Si3 C54 107.70(9) . .
C53 Si3 C54 104.95(11) . .
N3 Si3 K3 51.03(5) . .
O5 Si3 K3 54.62(5) . .
C53 Si3 K3 123.90(8) . .
C54 Si3 K3 130.69(8) . .
N4 Si4 O5 110.45(8) . .
N4 Si4 C55 112.67(10) . .
O5 Si4 C55 107.76(9) . .
N4 Si4 C56 113.06(10) . .
O5 Si4 C56 107.72(10) . .
C55 Si4 C56 104.83(13) . .
N4 Si4 K3 71.15(6) . .
O5 Si4 K3 39.37(5) . .
C55 Si4 K3 126.76(9) . .
C56 Si4 K3 122.81(9) . .
Si1 O1 Si2 142.99(9) . .
Si1 O1 K1 96.16(6) . .
Si2 O1 K1 120.76(6) . .
C29 O2 C32 107.68(18) . .
C29 O2 K1 120.03(13) . .
C32 O2 K1 130.74(15) . .
C33A O3 C36 103.7(3) . .
C36 O3 C33 107.7(2) . .
C33A O3 K2 131.1(3) . .
C36 O3 K2 122.23(15) . .
C33 O3 K2 128.2(2) . .
C37 O4 C40 109.18(18) . .
C37 O4 K2 119.31(15) . .
C40 O4 K2 128.10(15) . .
Si3 O5 Si4 145.02(9) . .
Si3 O5 K3 96.47(6) . .
Si4 O5 K3 118.51(7) . .
C72 O6 C69 109.20(18) . .
C72 O6 K3 122.93(15) . .
C69 O6 K3 126.31(13) . .
C73 O7 C76 109.2(2) . .
C73 O7 K4 125.54(16) . .
C76 O7 K4 124.99(16) . .
C80 O8 C77 109.31(18) . .
C80 O8 K4 119.31(13) . .
C77 O8 K4 131.23(14) . .
C1 N1 Si1 147.68(14) . .
C1 N1 K1 108.59(12) . .
Si1 N1 K1 99.22(7) . .
C17 N2 Si2 131.64(13) . .
C17 N2 K2 105.85(11) . .
Si2 N2 K2 119.43(8) . .
C41 N3 Si3 141.20(14) . .
C41 N3 K3 115.87(12) . .
Si3 N3 K3 100.43(7) . .
C57 N4 Si4 135.33(14) . .
C57 N4 K4 91.77(11) . .
Si4 N4 K4 130.90(9) . .
N1 C1 C2 120.29(18) . .
N1 C1 C6 123.32(18) . .
C2 C1 C6 116.23(18) . .
N1 C1 K1 49.26(9) . .
C2 C1 K1 115.75(12) . .
C6 C1 K1 101.92(11) . .
C3 C2 C1 120.90(19) . .
C3 C2 C7 120.25(18) . .
C1 C2 C7 118.66(17) . .
C4 C3 C2 122.0(2) . .
C4 C3 K4 71.03(12) . 1_554
C2 C3 K4 98.43(12) . 1_554
C4 C3 H3 119 . .
C2 C3 H3 119 . .
K4 C3 H3 100.6 1_554 .
C5 C4 C3 118.0(2) . .
C5 C4 K4 90.79(13) . 1_554
C3 C4 K4 83.17(12) . 1_554
C5 C4 H4 121 . .
C3 C4 H4 121 . .
K4 C4 H4 95.9 1_554 .
C4 C5 C6 122.5(2) . .
C4 C5 K4 64.66(11) . 1_554
C6 C5 K4 98.66(13) . 1_554
C4 C5 H5 118.7 . .
C6 C5 H5 118.7 . .
K4 C5 H5 106.8 1_554 .
C5 C6 C1 120.36(19) . .
C5 C6 C10 119.43(19) . .
C1 C6 C10 120.16(18) . .
C2 C7 C9 114.22(17) . .
C2 C7 C8 109.78(16) . .
C9 C7 C8 110.07(18) . .
C2 C7 H7 107.5 . .
C9 C7 H7 107.5 . .
C8 C7 H7 107.5 . .
C7 C8 H8A 109.5 . .
C7 C8 H8B 109.5 . .
H8A C8 H8B 109.5 . .
C7 C8 H8C 109.5 . .
H8A C8 H8C 109.5 . .
H8B C8 H8C 109.5 . .
C7 C9 H9A 109.5 . .
C7 C9 H9B 109.5 . .
H9A C9 H9B 109.5 . .
C7 C9 H9C 109.5 . .
H9A C9 H9C 109.5 . .
H9B C9 H9C 109.5 . .
C6 C10 C11 111.31(18) . .
C6 C10 C12 112.23(19) . .
C11 C10 C12 110.94(19) . .
C6 C10 H10 107.4 . .
C11 C10 H10 107.4 . .
C12 C10 H10 107.4 . .
C10 C11 H11A 109.5 . .
C10 C11 H11B 109.5 . .
H11A C11 H11B 109.5 . .
C10 C11 H11C 109.5 . .
H11A C11 H11C 109.5 . .
H11B C11 H11C 109.5 . .
C10 C12 H12A 109.5 . .
C10 C12 H12B 109.5 . .
H12A C12 H12B 109.5 . .
C10 C12 H12C 109.5 . .
H12A C12 H12C 109.5 . .
H12B C12 H12C 109.5 . .
Si1 C13 H13A 109.5 . .
Si1 C13 H13B 109.5 . .
H13A C13 H13B 109.5 . .
Si1 C13 H13C 109.5 . .
H13A C13 H13C 109.5 . .
H13B C13 H13C 109.5 . .
Si1 C14 H14A 109.5 . .
Si1 C14 H14B 109.5 . .
H14A C14 H14B 109.5 . .
Si1 C14 H14C 109.5 . .
H14A C14 H14C 109.5 . .
H14B C14 H14C 109.5 . .
Si2 C15 H15A 109.5 . .
Si2 C15 H15B 109.5 . .
H15A C15 H15B 109.5 . .
Si2 C15 H15C 109.5 . .
H15A C15 H15C 109.5 . .
H15B C15 H15C 109.5 . .
Si2 C16 H16A 109.5 . .
Si2 C16 H16B 109.5 . .
H16A C16 H16B 109.5 . .
Si2 C16 H16C 109.5 . .
H16A C16 H16C 109.5 . .
H16B C16 H16C 109.5 . .
N2 C17 C22 122.62(18) . .
N2 C17 C18 120.83(18) . .
C22 C17 C18 116.52(18) . .
N2 C17 K1 110.97(11) . .
C22 C17 K1 79.03(11) . .
C18 C17 K1 81.01(11) . .
N2 C17 K2 51.10(9) . .
C22 C17 K2 99.96(12) . .
C18 C17 K2 117.81(12) . .
K1 C17 K2 158.20(7) . .
C19 C18 C17 120.13(19) . .
C19 C18 C23 120.80(19) . .
C17 C18 C23 119.05(18) . .
C19 C18 K1 83.83(12) . .
C17 C18 K1 72.24(10) . .
C23 C18 K1 113.05(11) . .
C20 C19 C18 122.3(2) . .
C20 C19 K1 80.20(12) . .
C18 C19 K1 71.57(11) . .
C20 C19 H19 118.8 . .
C18 C19 H19 118.8 . .
K1 C19 H19 120.3 . .
C19 C20 C21 118.6(2) . .
C19 C20 K1 75.88(11) . .
C21 C20 K1 73.53(11) . .
C19 C20 H20 120.7 . .
C21 C20 H20 120.7 . .
K1 C20 H20 121.1 . .
C20 C21 C22 121.5(2) . .
C20 C21 K1 82.38(12) . .
C22 C21 K1 71.55(11) . .
C20 C21 H21 119.2 . .
C22 C21 H21 119.2 . .
K1 C21 H21 117.4 . .
C21 C22 C17 120.90(19) . .
C21 C22 C26 119.51(19) . .
C17 C22 C26 119.52(18) . .
C21 C22 K1 83.32(12) . .
C17 C22 K1 74.15(10) . .
C26 C22 K1 110.71(12) . .
C18 C23 C24 114.15(19) . .
C18 C23 C25 111.36(17) . .
C24 C23 C25 108.68(18) . .
C18 C23 H23 107.5 . .
C24 C23 H23 107.5 . .
C25 C23 H23 107.5 . .
C23 C24 H24A 109.5 . .
C23 C24 H24B 109.5 . .
H24A C24 H24B 109.5 . .
C23 C24 H24C 109.5 . .
H24A C24 H24C 109.5 . .
H24B C24 H24C 109.5 . .
C23 C25 H25A 109.5 . .
C23 C25 H25B 109.5 . .
H25A C25 H25B 109.5 . .
C23 C25 H25C 109.5 . .
H25A C25 H25C 109.5 . .
H25B C25 H25C 109.5 . .
C22 C26 C28 113.39(18) . .
C22 C26 C27 111.06(17) . .
C28 C26 C27 110.43(18) . .
C22 C26 H26 107.2 . .
C28 C26 H26 107.2 . .
C27 C26 H26 107.2 . .
C26 C27 H27A 109.5 . .
C26 C27 H27B 109.5 . .
H27A C27 H27B 109.5 . .
C26 C27 H27C 109.5 . .
H27A C27 H27C 109.5 . .
H27B C27 H27C 109.5 . .
C26 C28 H28A 109.5 . .
C26 C28 H28B 109.5 . .
H28A C28 H28B 109.5 . .
C26 C28 H28C 109.5 . .
H28A C28 H28C 109.5 . .
H28B C28 H28C 109.5 . .
O2 C29 C30 104.93(18) . .
O2 C29 H29A 110.8 . .
C30 C29 H29A 110.8 . .
O2 C29 H29B 110.8 . .
C30 C29 H29B 110.8 . .
H29A C29 H29B 108.8 . .
C29 C30 C31 102.7(2) . .
C29 C30 H30A 111.2 . .
C31 C30 H30A 111.2 . .
C29 C30 H30B 111.2 . .
C31 C30 H30B 111.2 . .
H30A C30 H30B 109.1 . .
C32 C31 C30 104.3(2) . .
C32 C31 H31A 110.9 . .
C30 C31 H31A 110.9 . .
C32 C31 H31B 110.9 . .
C30 C31 H31B 110.9 . .
H31A C31 H31B 108.9 . .
O2 C32 C31 107.6(2) . .
O2 C32 H32A 110.2 . .
C31 C32 H32A 110.2 . .
O2 C32 H32B 110.2 . .
C31 C32 H32B 110.2 . .
H32A C32 H32B 108.5 . .
C34A C35 C36 103.0(2) . .
C34 C35 C36 103.0(2) . .
C34 C35 H35A 111.2 . .
C36 C35 H35A 111.2 . .
C34 C35 H35B 111.2 . .
C36 C35 H35B 111.2 . .
H35A C35 H35B 109.1 . .
O3 C36 C35 105.2(2) . .
O3 C36 H36A 110.7 . .
C35 C36 H36A 110.7 . .
O3 C36 H36B 110.7 . .
C35 C36 H36B 110.7 . .
H36A C36 H36B 108.8 . .
O4 C37 C38 106.3(2) . .
O4 C37 H37A 110.5 . .
C38 C37 H37A 110.5 . .
O4 C37 H37B 110.5 . .
C38 C37 H37B 110.5 . .
H37A C37 H37B 108.7 . .
C37 C38 C39 102.0(2) . .
C37 C38 H38A 111.4 . .
C39 C38 H38A 111.4 . .
C37 C38 H38B 111.4 . .
C39 C38 H38B 111.4 . .
H38A C38 H38B 109.2 . .
C40 C39 C38 102.20(19) . .
C40 C39 H39A 111.3 . .
C38 C39 H39A 111.3 . .
C40 C39 H39B 111.3 . .
C38 C39 H39B 111.3 . .
H39A C39 H39B 109.2 . .
O4 C40 C39 105.8(2) . .
O4 C40 H40A 110.6 . .
C39 C40 H40A 110.6 . .
O4 C40 H40B 110.6 . .
C39 C40 H40B 110.6 . .
H40A C40 H40B 108.7 . .
N3 C41 C46 122.69(18) . .
N3 C41 C42 120.80(18) . .
C46 C41 C42 116.40(18) . .
N3 C41 K2 126.67(12) . .
C46 C41 K2 73.25(10) . .
C42 C41 K2 72.89(10) . .
N3 C41 K3 43.71(9) . .
C46 C41 K3 106.05(11) . .
C42 C41 K3 116.53(12) . .
K2 C41 K3 168.53(7) . .
C43 C42 C41 120.49(19) . .
C43 C42 C47 120.97(18) . .
C41 C42 C47 118.49(17) . .
C43 C42 K2 70.82(11) . .
C41 C42 K2 82.39(11) . .
C47 C42 K2 120.00(11) . .
C44 C43 C42 122.2(2) . .
C44 C43 K2 75.02(12) . .
C42 C43 K2 84.28(12) . .
C44 C43 H43 118.9 . .
C42 C43 H43 118.9 . .
K2 C43 H43 111.8 . .
C45 C44 C43 118.2(2) . .
C45 C44 K2 80.08(12) . .
C43 C44 K2 79.09(12) . .
C45 C44 H44 120.9 . .
C43 C44 H44 120.9 . .
K2 C44 H44 110.6 . .
C44 C45 C46 122.1(2) . .
C44 C45 K2 74.19(12) . .
C46 C45 K2 83.71(12) . .
C44 C45 H45 118.9 . .
C46 C45 H45 118.9 . .
K2 C45 H45 113.3 . .
C45 C46 C41 120.49(19) . .
C45 C46 C50 119.20(19) . .
C41 C46 C50 120.26(19) . .
C45 C46 K2 71.41(11) . .
C41 C46 K2 82.10(10) . .
C50 C46 K2 119.39(12) . .
C42 C47 C49 114.20(16) . .
C42 C47 C48 110.03(16) . .
C49 C47 C48 109.27(17) . .
C42 C47 H47 107.7 . .
C49 C47 H47 107.7 . .
C48 C47 H47 107.7 . .
C47 C48 H48A 109.5 . .
C47 C48 H48B 109.5 . .
H48A C48 H48B 109.5 . .
C47 C48 H48C 109.5 . .
H48A C48 H48C 109.5 . .
H48B C48 H48C 109.5 . .
C47 C49 H49A 109.5 . .
C47 C49 H49B 109.5 . .
H49A C49 H49B 109.5 . .
C47 C49 H49C 109.5 . .
H49A C49 H49C 109.5 . .
H49B C49 H49C 109.5 . .
C46 C50 C52 112.10(17) . .
C46 C50 C51 111.36(19) . .
C52 C50 C51 110.65(19) . .
C46 C50 H50 107.5 . .
C52 C50 H50 107.5 . .
C51 C50 H50 107.5 . .
C50 C51 H51A 109.5 . .
C50 C51 H51B 109.5 . .
H51A C51 H51B 109.5 . .
C50 C51 H51C 109.5 . .
H51A C51 H51C 109.5 . .
H51B C51 H51C 109.5 . .
C50 C52 H52A 109.5 . .
C50 C52 H52B 109.5 . .
H52A C52 H52B 109.5 . .
C50 C52 H52C 109.5 . .
H52A C52 H52C 109.5 . .
H52B C52 H52C 109.5 . .
Si3 C53 H53A 109.5 . .
Si3 C53 H53B 109.5 . .
H53A C53 H53B 109.5 . .
Si3 C53 H53C 109.5 . .
H53A C53 H53C 109.5 . .
H53B C53 H53C 109.5 . .
Si3 C54 H54A 109.5 . .
Si3 C54 H54B 109.5 . .
H54A C54 H54B 109.5 . .
Si3 C54 H54C 109.5 . .
H54A C54 H54C 109.5 . .
H54B C54 H54C 109.5 . .
Si4 C55 H55A 109.5 . .
Si4 C55 H55B 109.5 . .
H55A C55 H55B 109.5 . .
Si4 C55 H55C 109.5 . .
H55A C55 H55C 109.5 . .
H55B C55 H55C 109.5 . .
Si4 C56 H56A 109.5 . .
Si4 C56 H56B 109.5 . .
H56A C56 H56B 109.5 . .
Si4 C56 H56C 109.5 . .
H56A C56 H56C 109.5 . .
H56B C56 H56C 109.5 . .
N4 C57 C62 121.21(19) . .
N4 C57 C58 122.36(19) . .
C62 C57 C58 116.38(18) . .
N4 C57 K3 107.59(11) . .
C62 C57 K3 84.57(11) . .
C58 C57 K3 79.32(11) . .
N4 C57 K4 61.98(10) . .
C62 C57 K4 108.93(12) . .
C58 C57 K4 97.87(12) . .
K3 C57 K4 165.78(8) . .
C59 C58 C57 120.6(2) . .
C59 C58 C63 119.87(19) . .
C57 C58 C63 119.45(19) . .
C59 C58 K3 85.72(12) . .
C57 C58 K3 73.63(10) . .
C63 C58 K3 109.07(12) . .
C60 C59 C58 121.8(2) . .
C60 C59 K3 84.82(12) . .
C58 C59 K3 69.54(11) . .
C60 C59 H59 119.1 . .
C58 C59 H59 119.1 . .
K3 C59 H59 116.9 . .
C59 C60 C61 118.7(2) . .
C59 C60 K3 71.77(11) . .
C61 C60 K3 76.96(12) . .
C59 C60 H60 120.7 . .
C61 C60 H60 120.7 . .
K3 C60 H60 121.9 . .
C60 C61 C62 122.0(2) . .
C60 C61 K3 79.91(12) . .
C62 C61 K3 69.98(11) . .
C60 C61 H61 119 . .
C62 C61 H61 119 . .
K3 C61 H61 122.3 . .
C61 C62 C57 120.32(19) . .
C61 C62 C66 121.17(19) . .
C57 C62 C66 118.48(19) . .
C61 C62 K3 86.15(12) . .
C57 C62 K3 69.17(10) . .
C66 C62 K3 113.36(12) . .
C58 C63 C64 111.35(18) . .
C58 C63 C65 112.64(19) . .
C64 C63 C65 110.4(2) . .
C58 C63 H63 107.4 . .
C64 C63 H63 107.4 . .
C65 C63 H63 107.4 . .
C63 C64 H64A 109.5 . .
C63 C64 H64B 109.5 . .
H64A C64 H64B 109.5 . .
C63 C64 H64C 109.5 . .
H64A C64 H64C 109.5 . .
H64B C64 H64C 109.5 . .
C63 C65 H65A 109.5 . .
C63 C65 H65B 109.5 . .
H65A C65 H65B 109.5 . .
C63 C65 H65C 109.5 . .
H65A C65 H65C 109.5 . .
H65B C65 H65C 109.5 . .
C62 C66 C68 114.12(19) . .
C62 C66 C67 110.79(18) . .
C68 C66 C67 109.16(19) . .
C62 C66 H66 107.5 . .
C68 C66 H66 107.5 . .
C67 C66 H66 107.5 . .
C66 C67 H67A 109.5 . .
C66 C67 H67B 109.5 . .
H67A C67 H67B 109.5 . .
C66 C67 H67C 109.5 . .
H67A C67 H67C 109.5 . .
H67B C67 H67C 109.5 . .
C66 C68 H68A 109.5 . .
C66 C68 H68B 109.5 . .
H68A C68 H68B 109.5 . .
C66 C68 H68C 109.5 . .
H68A C68 H68C 109.5 . .
H68B C68 H68C 109.5 . .
O6 C69 C70 105.47(19) . .
O6 C69 H69A 110.6 . .
C70 C69 H69A 110.6 . .
O6 C69 H69B 110.6 . .
C70 C69 H69B 110.6 . .
H69A C69 H69B 108.8 . .
C69 C70 C71 102.7(2) . .
C69 C70 H70A 111.2 . .
C71 C70 H70A 111.2 . .
C69 C70 H70B 111.2 . .
C71 C70 H70B 111.2 . .
H70A C70 H70B 109.1 . .
C72 C71 C70 102.3(2) . .
C72 C71 H71A 111.3 . .
C70 C71 H71A 111.3 . .
C72 C71 H71B 111.3 . .
C70 C71 H71B 111.3 . .
H71A C71 H71B 109.2 . .
O6 C72 C71 106.9(2) . .
O6 C72 H72A 110.3 . .
C71 C72 H72A 110.3 . .
O6 C72 H72B 110.3 . .
C71 C72 H72B 110.3 . .
H72A C72 H72B 108.6 . .
O7 C73 C74 105.8(2) . .
O7 C73 H73A 110.6 . .
C74 C73 H73A 110.6 . .
O7 C73 H73B 110.6 . .
C74 C73 H73B 110.6 . .
H73A C73 H73B 108.7 . .
C73 C74 C75 102.4(2) . .
C73 C74 H74A 111.3 . .
C75 C74 H74A 111.3 . .
C73 C74 H74B 111.3 . .
C75 C74 H74B 111.3 . .
H74A C74 H74B 109.2 . .
C74 C75 C76 102.9(2) . .
C74 C75 H75A 111.2 . .
C76 C75 H75A 111.2 . .
C74 C75 H75B 111.2 . .
C76 C75 H75B 111.2 . .
H75A C75 H75B 109.1 . .
O7 C76 C75 105.4(2) . .
O7 C76 H76A 110.7 . .
C75 C76 H76A 110.7 . .
O7 C76 H76B 110.7 . .
C75 C76 H76B 110.7 . .
H76A C76 H76B 108.8 . .
O8 C77 C78 106.10(19) . .
O8 C77 H77A 110.5 . .
C78 C77 H77A 110.5 . .
O8 C77 H77B 110.5 . .
C78 C77 H77B 110.5 . .
H77A C77 H77B 108.7 . .
C77 C78 C79 101.77(18) . .
C77 C78 H78A 111.4 . .
C79 C78 H78A 111.4 . .
C77 C78 H78B 111.4 . .
C79 C78 H78B 111.4 . .
H78A C78 H78B 109.3 . .
C80 C79 C78 102.29(18) . .
C80 C79 H79A 111.3 . .
C78 C79 H79A 111.3 . .
C80 C79 H79B 111.3 . .
C78 C79 H79B 111.3 . .
H79A C79 H79B 109.2 . .
O8 C80 C79 105.98(18) . .
O8 C80 H80A 110.5 . .
C79 C80 H80A 110.5 . .
O8 C80 H80B 110.5 . .
C79 C80 H80B 110.5 . .
H80A C80 H80B 108.7 . .
C34 C33 O3 106.6(4) . .
C34 C33 H33A 110.4 . .
O3 C33 H33A 110.4 . .
C34 C33 H33B 110.4 . .
O3 C33 H33B 110.4 . .
H33A C33 H33B 108.6 . .
C33 C34 C35 103.8(3) . .
C33 C34 H34A 111 . .
C35 C34 H34A 111 . .
C33 C34 H34B 111 . .
C35 C34 H34B 111 . .
H34A C34 H34B 109 . .
O3 C33A C34A 105.5(5) . .
O3 C33A H33C 110.6 . .
C34A C33A H33C 110.6 . .
O3 C33A H33D 110.6 . .
C34A C33A H33D 110.6 . .
H33C C33A H33D 108.8 . .
C35 C34A C33A 103.0(3) . .
C35 C34A H34C 111.2 . .
C33A C34A H34C 111.2 . .
C35 C34A H34D 111.2 . .
C33A C34A H34D 111.2 . .
H34C C34A H34D 109.1 . .

loop_
_geom_bond_atom_site_label_1
_geom_bond_atom_site_label_2
_geom_bond_distance
_geom_bond_site_symmetry_2
K1 O2 2.6592(17) .
K1 N1 2.7245(16) .
K1 O1 2.7993(14) .
K1 C17 3.0543(19) .
K1 C22 3.1171(19) .
K1 C18 3.1677(19) .
K1 C21 3.264(2) .
K1 C19 3.320(2) .
K1 C20 3.373(2) .
K1 Si1 3.4045(7) .
K1 C1 3.4084(18) .
K1 Si2 3.9177(7) .
K2 O4 2.6715(18) .
K2 N2 2.7194(16) .
K2 O3 2.7789(17) .
K2 C44 3.076(2) .
K2 C43 3.127(2) .
K2 C45 3.149(2) .
K2 C42 3.2938(19) .
K2 C46 3.3024(18) .
K2 C17 3.361(2) .
K2 C41 3.4159(18) .
K2 Si2 3.8215(7) .
K3 O6 2.6679(17) .
K3 N3 2.6930(16) .
K3 O5 2.7954(15) .
K3 C57 3.0389(19) .
K3 C58 3.1124(19) .
K3 C62 3.237(2) .
K3 C59 3.313(2) .
K3 Si3 3.4067(7) .
K3 C61 3.437(2) .
K3 C60 3.474(2) .
K3 C41 3.5067(18) .
K3 Si4 3.8730(7) .
K4 O8 2.6141(18) .
K4 O7 2.6720(18) .
K4 N4 2.7221(17) .
K4 C4 3.025(2) 1_556
K4 C57 3.082(2) .
K4 C3 3.176(2) 1_556
K4 C5 3.347(2) 1_556
Si1 N1 1.6511(18) .
Si1 O1 1.6605(13) .
Si1 C14 1.877(2) .
Si1 C13 1.880(2) .
Si2 O1 1.6606(14) .
Si2 N2 1.6629(16) .
Si2 C15 1.875(2) .
Si2 C16 1.884(2) .
Si3 N3 1.6552(18) .
Si3 O5 1.6573(14) .
Si3 C53 1.880(2) .
Si3 C54 1.883(2) .
Si4 N4 1.6565(17) .
Si4 O5 1.6602(15) .
Si4 C55 1.879(2) .
Si4 C56 1.880(3) .
O2 C29 1.425(3) .
O2 C32 1.436(3) .
O3 C33A 1.380(7) .
O3 C36 1.429(3) .
O3 C33 1.507(6) .
O4 C37 1.436(3) .
O4 C40 1.441(3) .
O6 C72 1.436(3) .
O6 C69 1.440(3) .
O7 C73 1.431(3) .
O7 C76 1.438(3) .
O8 C80 1.438(3) .
O8 C77 1.443(3) .
N1 C1 1.356(2) .
N2 C17 1.368(3) .
N3 C41 1.360(2) .
N4 C57 1.364(3) .
C1 C2 1.439(3) .
C1 C6 1.440(3) .
C2 C3 1.394(3) .
C2 C7 1.516(3) .
C3 C4 1.392(3) .
C3 K4 3.176(2) 1_554
C3 H3 0.95 .
C4 C5 1.391(3) .
C4 K4 3.025(2) 1_554
C4 H4 0.95 .
C5 C6 1.395(3) .
C5 K4 3.347(2) 1_554
C5 H5 0.95 .
C6 C10 1.521(3) .
C7 C9 1.529(3) .
C7 C8 1.532(3) .
C7 H7 1 .
C8 H8A 0.98 .
C8 H8B 0.98 .
C8 H8C 0.98 .
C9 H9A 0.98 .
C9 H9B 0.98 .
C9 H9C 0.98 .
C10 C11 1.530(3) .
C10 C12 1.536(3) .
C10 H10 1 .
C11 H11A 0.98 .
C11 H11B 0.98 .
C11 H11C 0.98 .
C12 H12A 0.98 .
C12 H12B 0.98 .
C12 H12C 0.98 .
C13 H13A 0.98 .
C13 H13B 0.98 .
C13 H13C 0.98 .
C14 H14A 0.98 .
C14 H14B 0.98 .
C14 H14C 0.98 .
C15 H15A 0.98 .
C15 H15B 0.98 .
C15 H15C 0.98 .
C16 H16A 0.98 .
C16 H16B 0.98 .
C16 H16C 0.98 .
C17 C22 1.432(3) .
C17 C18 1.444(3) .
C18 C19 1.390(3) .
C18 C23 1.515(3) .
C19 C20 1.388(3) .
C19 H19 0.95 .
C20 C21 1.389(3) .
C20 H20 0.95 .
C21 C22 1.395(3) .
C21 H21 0.95 .
C22 C26 1.521(3) .
C23 C24 1.532(3) .
C23 C25 1.539(3) .
C23 H23 1 .
C24 H24A 0.98 .
C24 H24B 0.98 .
C24 H24C 0.98 .
C25 H25A 0.98 .
C25 H25B 0.98 .
C25 H25C 0.98 .
C26 C28 1.529(3) .
C26 C27 1.533(3) .
C26 H26 1 .
C27 H27A 0.98 .
C27 H27B 0.98 .
C27 H27C 0.98 .
C28 H28A 0.98 .
C28 H28B 0.98 .
C28 H28C 0.98 .
C29 C30 1.497(3) .
C29 H29A 0.99 .
C29 H29B 0.99 .
C30 C31 1.508(4) .
C30 H30A 0.99 .
C30 H30B 0.99 .
C31 C32 1.497(4) .
C31 H31A 0.99 .
C31 H31B 0.99 .
C32 H32A 0.99 .
C32 H32B 0.99 .
C35 C34A 1.508(4) .
C35 C34 1.508(4) .
C35 C36 1.511(3) .
C35 H35A 0.99 .
C35 H35B 0.99 .
C36 H36A 0.99 .
C36 H36B 0.99 .
C37 C38 1.510(3) .
C37 H37A 0.99 .
C37 H37B 0.99 .
C38 C39 1.515(3) .
C38 H38A 0.99 .
C38 H38B 0.99 .
C39 C40 1.501(3) .
C39 H39A 0.99 .
C39 H39B 0.99 .
C40 H40A 0.99 .
C40 H40B 0.99 .
C41 C46 1.438(3) .
C41 C42 1.441(3) .
C42 C43 1.393(3) .
C42 C47 1.516(3) .
C43 C44 1.391(3) .
C43 H43 0.95 .
C44 C45 1.388(3) .
C44 H44 0.95 .
C45 C46 1.398(3) .
C45 H45 0.95 .
C46 C50 1.516(3) .
C47 C49 1.528(3) .
C47 C48 1.540(3) .
C47 H47 1 .
C48 H48A 0.98 .
C48 H48B 0.98 .
C48 H48C 0.98 .
C49 H49A 0.98 .
C49 H49B 0.98 .
C49 H49C 0.98 .
C50 C52 1.530(3) .
C50 C51 1.531(3) .
C50 H50 1 .
C51 H51A 0.98 .
C51 H51B 0.98 .
C51 H51C 0.98 .
C52 H52A 0.98 .
C52 H52B 0.98 .
C52 H52C 0.98 .
C53 H53A 0.98 .
C53 H53B 0.98 .
C53 H53C 0.98 .
C54 H54A 0.98 .
C54 H54B 0.98 .
C54 H54C 0.98 .
C55 H55A 0.98 .
C55 H55B 0.98 .
C55 H55C 0.98 .
C56 H56A 0.98 .
C56 H56B 0.98 .
C56 H56C 0.98 .
C57 C62 1.439(3) .
C57 C58 1.440(3) .
C58 C59 1.391(3) .
C58 C63 1.521(3) .
C59 C60 1.386(3) .
C59 H59 0.95 .
C60 C61 1.386(3) .
C60 H60 0.95 .
C61 C62 1.394(3) .
C61 H61 0.95 .
C62 C66 1.515(3) .
C63 C64 1.532(3) .
C63 C65 1.536(3) .
C63 H63 1 .
C64 H64A 0.98 .
C64 H64B 0.98 .
C64 H64C 0.98 .
C65 H65A 0.98 .
C65 H65B 0.98 .
C65 H65C 0.98 .
C66 C68 1.532(3) .
C66 C67 1.535(3) .
C66 H66 1 .
C67 H67A 0.98 .
C67 H67B 0.98 .
C67 H67C 0.98 .
C68 H68A 0.98 .
C68 H68B 0.98 .
C68 H68C 0.98 .
C69 C70 1.501(4) .
C69 H69A 0.99 .
C69 H69B 0.99 .
C70 C71 1.514(4) .
C70 H70A 0.99 .
C70 H70B 0.99 .
C71 C72 1.502(4) .
C71 H71A 0.99 .
C71 H71B 0.99 .
C72 H72A 0.99 .
C72 H72B 0.99 .
C73 C74 1.483(4) .
C73 H73A 0.99 .
C73 H73B 0.99 .
C74 C75 1.490(4) .
C74 H74A 0.99 .
C74 H74B 0.99 .
C75 C76 1.502(4) .
C75 H75A 0.99 .
C75 H75B 0.99 .
C76 H76A 0.99 .
C76 H76B 0.99 .
C77 C78 1.501(3) .
C77 H77A 0.99 .
C77 H77B 0.99 .
C78 C79 1.524(3) .
C78 H78A 0.99 .
C78 H78B 0.99 .
C79 C80 1.508(3) .
C79 H79A 0.99 .
C79 H79B 0.99 .
C80 H80A 0.99 .
C80 H80B 0.99 .
C33 C34 1.428(5) .
C33 H33A 0.99 .
C33 H33B 0.99 .
C34 H34A 0.99 .
C34 H34B 0.99 .
C33A C34A 1.573(7) .
C33A H33C 0.99 .
C33A H33D 0.99 .
C34A H34C 0.99 .
C34A H34D 0.99 .
